data_1518181
loop_
_publ_author_name
'Mantelingu, Kempegowda'
'Lin, Yingfu'
'Seidel, Daniel'

_publ_section_title
;
 Intramolecular [3 + 2]-cycloadditions of azomethine ylides derived from
 secondary amines via redox-neutral C-H functionalization.
;
_journal_issue 22
_journal_name_full 'Organic letters'
_journal_page_first 5910
_journal_page_last 5913
_journal_paper_doi 10.1021/ol502918g
_journal_volume 16
_journal_year 2014
_chemical_formula_sum 'C17 H19 Br2 N O3'
_chemical_formula_weight 445.15
_chemical_name_systematic
; 
 ? 
;
_space_group_crystal_system monoclinic
_space_group_IT_number 15
_space_group_name_Hall '-C 2yc'
_space_group_name_H-M_alt 'C 1 2/c 1'
_symmetry_space_group_name_Hall '-C 2yc'
_symmetry_space_group_name_H-M 'C 1 2/c 1'
_atom_sites_solution_hydrogens geom
_audit_creation_method SHELXL-2013
_cell_angle_alpha 90
_cell_angle_beta 99.522(2)
_cell_angle_gamma 90
_cell_formula_units_Z 8
_cell_length_a 10.5493(10)
_cell_length_b 15.5828(15)
_cell_length_c 21.010(2)
_cell_measurement_reflns_used 6286
_cell_measurement_temperature 100(2)
_cell_measurement_theta_max 32.54
_cell_measurement_theta_min 2.35
_cell_volume 3406.2(6)
_computing_cell_refinement 'Bruker SAINT'
_computing_data_collection 'Bruker APEX2'
_computing_data_reduction 'Bruker SAINT'
_computing_molecular_graphics 'Bruker SHELXTL'
_computing_publication_material 'Bruker SHELXTL'
_computing_structure_refinement 'SHELXL-2013 (Sheldrick, 2013)'
_computing_structure_solution 'SHELXS-97 (Sheldrick, 2008)'
_diffrn_ambient_temperature 100(2)
_diffrn_measured_fraction_theta_full 0.997
_diffrn_measured_fraction_theta_max 0.998
_diffrn_measurement_device_type 'Bruker APEX-II CCD'
_diffrn_measurement_method '\f and \w scans'
_diffrn_radiation_type MoK\a
_diffrn_radiation_wavelength 0.71073
_diffrn_reflns_av_R_equivalents 0.0379
_diffrn_reflns_av_unetI/netI 0.0351
_diffrn_reflns_Laue_measured_fraction_full 0.997
_diffrn_reflns_Laue_measured_fraction_max 0.998
_diffrn_reflns_limit_h_max 15
_diffrn_reflns_limit_h_min -15
_diffrn_reflns_limit_k_max 23
_diffrn_reflns_limit_k_min -21
_diffrn_reflns_limit_l_max 31
_diffrn_reflns_limit_l_min -31
_diffrn_reflns_number 18625
_diffrn_reflns_point_group_measured_fraction_full 0.997
_diffrn_reflns_point_group_measured_fraction_max 0.998
_diffrn_reflns_theta_full 25.242
_diffrn_reflns_theta_max 32.031
_diffrn_reflns_theta_min 2.354
_exptl_absorpt_coefficient_mu 4.773
_exptl_absorpt_correction_T_max 0.7464
_exptl_absorpt_correction_T_min 0.5069
_exptl_absorpt_correction_type multi-scan
_exptl_absorpt_process_details 'Bruker SAINT (SADABS)'
_exptl_crystal_colour colourless
_exptl_crystal_density_diffrn 1.736
_exptl_crystal_description lathe
_exptl_crystal_F_000 1776
_exptl_crystal_size_max .45
_exptl_crystal_size_mid .35
_exptl_crystal_size_min .12
_refine_diff_density_max 1.059
_refine_diff_density_min -0.491
_refine_diff_density_rms 0.095
_refine_ls_extinction_method none
_refine_ls_goodness_of_fit_ref 1.001
_refine_ls_hydrogen_treatment constr
_refine_ls_matrix_type full
_refine_ls_number_parameters 209
_refine_ls_number_reflns 5915
_refine_ls_number_restraints 0
_refine_ls_restrained_S_all 1.001
_refine_ls_R_factor_all 0.0380
_refine_ls_R_factor_gt 0.0286
_refine_ls_shift/su_max 0.001
_refine_ls_shift/su_mean 0.000
_refine_ls_structure_factor_coef Fsqd
_refine_ls_weighting_details 'w=1/[\s^2^(Fo^2^)+(0.0370P)^2^+2.8000P] where P=(Fo^2^+2Fc^2^)/3'
_refine_ls_weighting_scheme calc
_refine_ls_wR_factor_gt 0.0697
_refine_ls_wR_factor_ref 0.0731
_reflns_Friedel_coverage 0.000
_reflns_number_gt 4875
_reflns_number_total 5915
_reflns_threshold_expression 'I > 2\s(I)'
_cod_data_source_file ol502918g_si_003.cif
_cod_data_source_block mk53_C2c
_cod_depositor_comments 'Adding full bibliography for 1518180--1518183.cif.'
_cod_database_code 1518181
_shelx_space_group_comment
; 
The symmetry employed for this shelxl refinement is uniquely defined 
by the following loop, which should always be used as a source of 
symmetry information in preference to the above space-group names. 
They are only intended as comments. 
;
_shelxl_version_number 2013-4

loop_
_space_group_symop_operation_xyz
'x, y, z'
'-x, y, -z+1/2'
'x+1/2, y+1/2, z'
'-x+1/2, y+1/2, -z+1/2'
'-x, -y, -z'
'x, -y, z-1/2'
'-x+1/2, -y+1/2, -z'
'x+1/2, -y+1/2, z-1/2'

loop_
_atom_site_label
_atom_site_type_symbol
_atom_site_fract_x
_atom_site_fract_y
_atom_site_fract_z
_atom_site_U_iso_or_equiv
_atom_site_adp_type
_atom_site_occupancy
_atom_site_site_symmetry_order
_atom_site_calc_flag
_atom_site_refinement_flags_posn
_atom_site_refinement_flags_adp
Br1 Br 0.45585(2) 0.09090(2) 0.41656(2) 0.01490(5) Uani 1 1 d . .
Br2 Br 0.57025(2) 0.41214(2) 0.53978(2) 0.01725(5) Uani 1 1 d . .
O1 O 0.74177(11) 0.30424(8) 0.63367(5) 0.0144(2) Uani 1 1 d . .
O2 O 0.85328(12) 0.19687(9) 0.82785(6) 0.0206(3) Uani 1 1 d . .
O3 O 0.64151(11) 0.17628(9) 0.82537(6) 0.0212(3) Uani 1 1 d . .
N1 N 0.74615(13) 0.03997(9) 0.65545(6) 0.0121(2) Uani 1 1 d . .
C1 C 0.80007(14) 0.11907(10) 0.63247(7) 0.0115(3) Uani 1 1 d . .
H1 H 0.8806 0.1054 0.6153 0.014 Uiso 1 1 calc R U
C2 C 0.83176(15) 0.17623(11) 0.69238(7) 0.0121(3) Uani 1 1 d . .
H2 H 0.9121 0.1544 0.7196 0.015 Uiso 1 1 calc R U
C3 C 0.71824(15) 0.15863(11) 0.72738(7) 0.0124(3) Uani 1 1 d . .
H3 H 0.6428 0.1935 0.7069 0.015 Uiso 1 1 calc R U
C4 C 0.68847(16) 0.06166(11) 0.71411(7) 0.0144(3) Uani 1 1 d . .
H4 H 0.5933 0.0527 0.7047 0.017 Uiso 1 1 calc R U
C5 C 0.74893(19) -0.00188(12) 0.76657(8) 0.0217(4) Uani 1 1 d . .
H5A H 0.8215 0.0249 0.7957 0.026 Uiso 1 1 calc R U
H5B H 0.6845 -0.0223 0.7924 0.026 Uiso 1 1 calc R U
C6 C 0.79539(19) -0.07518(12) 0.72826(8) 0.0202(3) Uani 1 1 d . .
H6A H 0.8651 -0.1081 0.7548 0.024 Uiso 1 1 calc R U
H6B H 0.7242 -0.1146 0.7113 0.024 Uiso 1 1 calc R U
C7 C 0.84408(17) -0.02755(12) 0.67410(8) 0.0183(3) Uani 1 1 d . .
H7A H 0.9297 -0.0020 0.6893 0.022 Uiso 1 1 calc R U
H7B H 0.8500 -0.0663 0.6374 0.022 Uiso 1 1 calc R U
C8 C 0.85275(15) 0.26836(11) 0.67461(7) 0.0135(3) Uani 1 1 d . .
H8A H 0.8724 0.3030 0.7145 0.016 Uiso 1 1 calc R U
H8B H 0.9278 0.2715 0.6520 0.016 Uiso 1 1 calc R U
C9 C 0.68579(14) 0.25330(10) 0.58412(7) 0.0114(3) Uani 1 1 d . .
C10 C 0.59888(15) 0.29275(10) 0.53516(7) 0.0127(3) Uani 1 1 d . .
C11 C 0.53199(15) 0.24645(10) 0.48386(7) 0.0129(3) Uani 1 1 d . .
H11 H 0.4735 0.2740 0.4509 0.015 Uiso 1 1 calc R U
C12 C 0.55324(15) 0.15853(10) 0.48223(7) 0.0120(3) Uani 1 1 d . .
C13 C 0.63929(15) 0.11790(10) 0.52962(7) 0.0115(3) Uani 1 1 d . .
H13 H 0.6530 0.0578 0.5270 0.014 Uiso 1 1 calc R U
C14 C 0.70586(14) 0.16455(10) 0.58103(7) 0.0108(3) Uani 1 1 d . .
C15 C 0.74811(15) 0.17988(11) 0.79852(8) 0.0142(3) Uani 1 1 d . .
C16 C 0.65996(19) 0.19225(15) 0.89489(8) 0.0262(4) Uani 1 1 d . .
H16A H 0.5768 0.2086 0.9074 0.031 Uiso 1 1 calc R U
H16B H 0.7204 0.2407 0.9057 0.031 Uiso 1 1 calc R U
C17 C 0.7122(2) 0.11391(16) 0.93242(9) 0.0290(4) Uani 1 1 d . .
H17A H 0.6538 0.0654 0.9208 0.043 Uiso 1 1 calc R U
H17B H 0.7198 0.1255 0.9787 0.043 Uiso 1 1 calc R U
H17C H 0.7971 0.0999 0.9221 0.043 Uiso 1 1 calc R U

loop_
_atom_site_aniso_label
_atom_site_aniso_U_11
_atom_site_aniso_U_22
_atom_site_aniso_U_33
_atom_site_aniso_U_23
_atom_site_aniso_U_13
_atom_site_aniso_U_12
Br1 0.01878(8) 0.01310(8) 0.01131(7) 0.00005(5) -0.00191(5) -0.00432(6)
Br2 0.02150(9) 0.00932(8) 0.01998(9) 0.00000(6) 0.00066(6) 0.00309(6)
O1 0.0167(5) 0.0111(5) 0.0137(5) -0.0025(4) -0.0024(4) 0.0002(4)
O2 0.0196(6) 0.0285(7) 0.0134(5) -0.0037(5) 0.0018(4) -0.0078(5)
O3 0.0157(6) 0.0365(8) 0.0118(5) -0.0012(5) 0.0036(4) 0.0039(5)
N1 0.0149(6) 0.0096(6) 0.0116(5) 0.0016(5) 0.0017(4) 0.0002(5)
C1 0.0115(6) 0.0116(7) 0.0109(6) 0.0005(5) 0.0003(5) -0.0008(5)
C2 0.0120(6) 0.0140(7) 0.0100(6) -0.0004(5) 0.0004(5) -0.0012(6)
C3 0.0122(6) 0.0146(7) 0.0100(6) -0.0002(5) 0.0006(5) -0.0010(6)
C4 0.0158(7) 0.0144(7) 0.0128(7) 0.0000(6) 0.0014(5) -0.0035(6)
C5 0.0342(10) 0.0165(8) 0.0137(7) 0.0026(6) 0.0016(7) -0.0029(7)
C6 0.0286(9) 0.0137(8) 0.0162(7) 0.0042(6) -0.0020(6) -0.0001(7)
C7 0.0197(8) 0.0149(8) 0.0198(8) 0.0046(6) 0.0020(6) 0.0043(6)
C8 0.0129(7) 0.0144(7) 0.0123(6) -0.0015(6) -0.0005(5) -0.0020(6)
C9 0.0121(6) 0.0106(7) 0.0113(6) -0.0005(5) 0.0019(5) -0.0010(5)
C10 0.0142(7) 0.0094(7) 0.0148(7) 0.0012(5) 0.0030(5) -0.0005(6)
C11 0.0143(7) 0.0132(7) 0.0105(6) 0.0021(5) 0.0000(5) -0.0002(6)
C12 0.0137(7) 0.0121(7) 0.0095(6) 0.0000(5) 0.0001(5) -0.0047(6)
C13 0.0140(7) 0.0092(7) 0.0112(6) 0.0009(5) 0.0016(5) -0.0014(5)
C14 0.0111(6) 0.0116(7) 0.0099(6) 0.0005(5) 0.0017(5) -0.0008(5)
C15 0.0164(7) 0.0131(7) 0.0129(7) -0.0005(6) 0.0017(5) 0.0000(6)
C16 0.0244(9) 0.0430(12) 0.0122(7) -0.0036(7) 0.0063(6) 0.0077(8)
C17 0.0264(9) 0.0428(13) 0.0184(8) 0.0057(8) 0.0058(7) -0.0057(9)

loop_
_atom_type_symbol
_atom_type_description
_atom_type_scat_dispersion_real
_atom_type_scat_dispersion_imag
_atom_type_scat_source
C C 0.0033 0.0016 'International Tables Vol C Tables 4.2.6.8 and 6.1.1.4'
H H 0.0000 0.0000 'International Tables Vol C Tables 4.2.6.8 and 6.1.1.4'
N N 0.0061 0.0033 'International Tables Vol C Tables 4.2.6.8 and 6.1.1.4'
O O 0.0106 0.0060 'International Tables Vol C Tables 4.2.6.8 and 6.1.1.4'
Br Br -0.2901 2.4595 'International Tables Vol C Tables 4.2.6.8 and 6.1.1.4'

loop_
_geom_angle_atom_site_label_1
_geom_angle_atom_site_label_2
_geom_angle_atom_site_label_3
_geom_angle
C9 O1 C8 115.78(12)
C15 O3 C16 115.52(14)
C1 N1 C7 113.03(13)
C1 N1 C4 108.18(12)
C7 N1 C4 107.62(12)
N1 C1 C14 112.43(12)
N1 C1 C2 105.11(12)
C14 C1 C2 109.97(13)
N1 C1 H1 109.7
C14 C1 H1 109.7
C2 C1 H1 109.7
C8 C2 C3 116.62(13)
C8 C2 C1 111.75(12)
C3 C2 C1 102.05(12)
C8 C2 H2 108.7
C3 C2 H2 108.7
C1 C2 H2 108.7
C15 C3 C2 112.58(13)
C15 C3 C4 113.07(13)
C2 C3 C4 103.79(13)
C15 C3 H3 109.1
C2 C3 H3 109.1
C4 C3 H3 109.1
N1 C4 C5 105.48(13)
N1 C4 C3 105.55(12)
C5 C4 C3 116.62(13)
N1 C4 H4 109.6
C5 C4 H4 109.6
C3 C4 H4 109.6
C6 C5 C4 103.61(13)
C6 C5 H5A 111.0
C4 C5 H5A 111.0
C6 C5 H5B 111.0
C4 C5 H5B 111.0
H5A C5 H5B 109.0
C7 C6 C5 101.99(14)
C7 C6 H6A 111.4
C5 C6 H6A 111.4
C7 C6 H6B 111.4
C5 C6 H6B 111.4
H6A C6 H6B 109.2
N1 C7 C6 103.77(14)
N1 C7 H7A 111.0
C6 C7 H7A 111.0
N1 C7 H7B 111.0
C6 C7 H7B 111.0
H7A C7 H7B 109.0
O1 C8 C2 112.19(12)
O1 C8 H8A 109.2
C2 C8 H8A 109.2
O1 C8 H8B 109.2
C2 C8 H8B 109.2
H8A C8 H8B 107.9
O1 C9 C10 116.94(14)
O1 C9 C14 124.04(14)
C10 C9 C14 118.95(14)
C11 C10 C9 121.90(15)
C11 C10 Br2 119.10(12)
C9 C10 Br2 119.00(12)
C10 C11 C12 117.91(14)
C10 C11 H11 121.0
C12 C11 H11 121.0
C13 C12 C11 121.49(14)
C13 C12 Br1 118.73(12)
C11 C12 Br1 119.69(11)
C12 C13 C14 120.38(15)
C12 C13 H13 119.8
C14 C13 H13 119.8
C13 C14 C9 119.36(14)
C13 C14 C1 119.71(14)
C9 C14 C1 120.92(13)
O2 C15 O3 124.00(15)
O2 C15 C3 125.22(15)
O3 C15 C3 110.77(14)
O3 C16 C17 111.18(17)
O3 C16 H16A 109.4
C17 C16 H16A 109.4
O3 C16 H16B 109.4
C17 C16 H16B 109.4
H16A C16 H16B 108.0
C16 C17 H17A 109.5
C16 C17 H17B 109.5
H17A C17 H17B 109.5
C16 C17 H17C 109.5
H17A C17 H17C 109.5
H17B C17 H17C 109.5

loop_
_geom_bond_atom_site_label_1
_geom_bond_atom_site_label_2
_geom_bond_distance
Br1 C12 1.8976(15)
Br2 C10 1.8898(16)
O1 C9 1.3635(18)
O1 C8 1.4457(19)
O2 C15 1.2060(19)
O3 C15 1.340(2)
O3 C16 1.463(2)
N1 C1 1.472(2)
N1 C7 1.481(2)
N1 C4 1.500(2)
C1 C14 1.517(2)
C1 C2 1.533(2)
C1 H1 1.0000
C2 C8 1.509(2)
C2 C3 1.530(2)
C2 H2 1.0000
C3 C15 1.512(2)
C3 C4 1.559(2)
C3 H3 1.0000
C4 C5 1.539(2)
C4 H4 1.0000
C5 C6 1.524(3)
C5 H5A 0.9900
C5 H5B 0.9900
C6 C7 1.518(2)
C6 H6A 0.9900
C6 H6B 0.9900
C7 H7A 0.9900
C7 H7B 0.9900
C8 H8A 0.9900
C8 H8B 0.9900
C9 C10 1.402(2)
C9 C14 1.402(2)
C10 C11 1.389(2)
C11 C12 1.390(2)
C11 H11 0.9500
C12 C13 1.385(2)
C13 C14 1.392(2)
C13 H13 0.9500
C16 C17 1.507(3)
C16 H16A 0.9900
C16 H16B 0.9900
C17 H17A 0.9800
C17 H17B 0.9800
C17 H17C 0.9800

loop_
_geom_torsion_atom_site_label_1
_geom_torsion_atom_site_label_2
_geom_torsion_atom_site_label_3
_geom_torsion_atom_site_label_4
_geom_torsion
C7 N1 C1 C14 147.43(13)
C4 N1 C1 C14 -93.51(14)
C7 N1 C1 C2 -92.95(15)
C4 N1 C1 C2 26.11(16)
N1 C1 C2 C8 -163.94(12)
C14 C1 C2 C8 -42.70(17)
N1 C1 C2 C3 -38.61(15)
C14 C1 C2 C3 82.64(14)
C8 C2 C3 C15 -79.47(17)
C1 C2 C3 C15 158.47(13)
C8 C2 C3 C4 157.91(13)
C1 C2 C3 C4 35.86(14)
C1 N1 C4 C5 -127.19(14)
C7 N1 C4 C5 -4.75(17)
C1 N1 C4 C3 -3.16(16)
C7 N1 C4 C3 119.28(14)
C15 C3 C4 N1 -143.17(13)
C2 C3 C4 N1 -20.88(15)
C15 C3 C4 C5 -26.5(2)
C2 C3 C4 C5 95.82(16)
N1 C4 C5 C6 -20.94(18)
C3 C4 C5 C6 -137.68(15)
C4 C5 C6 C7 38.04(18)
C1 N1 C7 C6 148.18(13)
C4 N1 C7 C6 28.79(17)
C5 C6 C7 N1 -41.35(17)
C9 O1 C8 C2 -44.76(17)
C3 C2 C8 O1 -58.30(17)
C1 C2 C8 O1 58.53(17)
C8 O1 C9 C10 -165.24(13)
C8 O1 C9 C14 17.6(2)
O1 C9 C10 C11 -177.12(14)
C14 C9 C10 C11 0.2(2)
O1 C9 C10 Br2 2.00(19)
C14 C9 C10 Br2 179.28(11)
C9 C10 C11 C12 0.2(2)
Br2 C10 C11 C12 -178.93(11)
C10 C11 C12 C13 -0.7(2)
C10 C11 C12 Br1 175.68(11)
C11 C12 C13 C14 0.9(2)
Br1 C12 C13 C14 -175.53(11)
C12 C13 C14 C9 -0.5(2)
C12 C13 C14 C1 -179.84(14)
O1 C9 C14 C13 177.08(14)
C10 C9 C14 C13 0.0(2)
O1 C9 C14 C1 -3.6(2)
C10 C9 C14 C1 179.31(13)
N1 C1 C14 C13 -47.28(19)
C2 C1 C14 C13 -164.03(13)
N1 C1 C14 C9 133.42(15)
C2 C1 C14 C9 16.67(19)
C16 O3 C15 O2 -1.7(3)
C16 O3 C15 C3 177.55(15)
C2 C3 C15 O2 -10.3(2)
C4 C3 C15 O2 106.96(19)
C2 C3 C15 O3 170.53(14)
C4 C3 C15 O3 -72.23(18)
C15 O3 C16 C17 -78.9(2)
